data_1535373
loop_
_publ_author_name
'Minkwitz, R.'
'Seelbinder, R.'
'Schoebel, R.'

_publ_section_title
;
 Protonated sulfuric acid: preparation of trihydroxyoxosulfonium
 hexafluoroantimonate H(3) S O(4)(+) Sb F(6)(-).
;
_journal_name_full 'Angewandte Chemie (Edition international)'
_journal_page_first 111
_journal_page_last 114
_journal_volume 41
_journal_year 2002
_chemical_formula_sum 'D3 F6 O4 S Sb'
_chemical_name_systematic '((D O)3 S O) (Sb F6)'
_space_group_IT_number 2
_symmetry_space_group_name_Hall '-P 1'
_symmetry_space_group_name_H-M 'P -1'
_cell_angle_alpha 86.88
_cell_angle_beta 74.98
_cell_angle_gamma 88.89
_cell_formula_units_Z 2
_cell_length_a 5.059
_cell_length_b 7.907
_cell_length_c 9.639
_cell_volume 371.844
_citation_journal_id_ASTM ACIEAY
_cod_data_source_file Minkwitz_ACIEAY_2002_322.cif
_cod_data_source_block D3F6O4S1Sb1
_cod_original_cell_volume 371.8441
_cod_original_formula_sum 'D3 F6 O4 S1 Sb1'
_cod_database_code 1535373

loop_
_symmetry_equiv_pos_as_xyz
x,y,z
-x,-y,-z

loop_
_atom_site_label
_atom_site_type_symbol
_atom_site_fract_x
_atom_site_fract_y
_atom_site_fract_z
_atom_site_occupancy
_atom_site_U_iso_or_equiv
F3 F-1 -0.1143 0.1246 0.2642 1 0.0
F2 F-1 0.0307 0.4478 0.2265 1 0.0
F1 F-1 -0.1156 0.3019 0.4891 1 0.0
S1 S+6 0.4269 0.2367 0.814 1 0.0
O1 O-2 0.4024 0.251 0.6609 1 0.0
F5 F-1 0.4053 0.2078 0.1476 1 0.0
Sb1 Sb+5 0.15299 0.25277 0.31947 1 0.0
D1 D+1 0.5725 0.2425 0.6144 1 0.0
O4 O-2 0.6913 0.2001 0.8305 1 0.0
D2 D+1 0.2421 0.4316 0.8438 1 0.0
O2 O-2 0.3215 0.399 0.8818 1 0.0
F4 F-1 0.3987 0.3916 0.3752 1 0.0
F6 F-1 0.2675 0.0609 0.4106 1 0.0
D3 D+1 0.187 0.0229 0.84 1 0.0
O3 O-2 0.2082 0.1114 0.8875 1 0.0
